data_1523181
loop_
_publ_author_name
'Alekseevskii, N.E.'
'Balakhovskii, O.A.'
'Kirillov, I.V.'

_publ_section_title
;
 Concerning the superconductivity of technetium and some of its alloys
;
_journal_name_full 'Fizika Metallov i Metallovedenie'
_journal_page_first 38
_journal_page_last 42
_journal_volume 40
_journal_year 1975
_chemical_formula_sum 'Mo0.3 Tc0.7'
_chemical_name_systematic '(Mo0.3 Tc0.7)'
_space_group_IT_number 191
_symmetry_space_group_name_Hall '-P 6 2'
_symmetry_space_group_name_H-M 'P 6/m m m'
_cell_angle_alpha 90
_cell_angle_beta 90
_cell_angle_gamma 120
_cell_formula_units_Z 1
_cell_length_a 3.755
_cell_length_b 3.755
_cell_length_c 4.45
_cell_volume 54.339
_citation_journal_id_ASTM FMMTAK
_cod_data_source_file Alekseevskii_FMMTAK_1975_1290.cif
_cod_data_source_block Mo0.3Tc0.7
_cod_original_cell_volume 54.33886
_cod_database_code 1523181

loop_
_symmetry_equiv_pos_as_xyz
x,y,z
x-y,x,z
-y,x-y,z
-x,-y,z
-x+y,-x,z
y,-x+y,z
-y,-x,-z
x-y,-y,-z
x,x-y,-z
y,x,-z
-x+y,y,-z
-x,-x+y,-z
-x,-y,-z
-x+y,-x,-z
y,-x+y,-z
x,y,-z
x-y,x,-z
-y,x-y,-z
y,x,z
-x+y,y,z
-x,-x+y,z
-y,-x,z
x-y,-y,z
x,x-y,z

loop_
_atom_site_label
_atom_site_type_symbol
_atom_site_fract_x
_atom_site_fract_y
_atom_site_fract_z
_atom_site_occupancy
_atom_site_U_iso_or_equiv
Tc1 Tc 0 0 0 0.7 0.0
Mo1 Mo 0 0 0 0.3 0.0
